data_4116017
loop_
_publ_author_name
'Martin Brinkmann'
'Gregory Gadret'
'Michele Muccini'
'Carlo Taliani'
'Norberto Masciocchi'
'Angelo Sironi'

_publ_section_title
;
 Correlation between Molecular Packing and Optical Properties in Different
 Crystalline Polymorphs and Amorphous Thin Films of
 mer-Tris(8-hydroxyquinoline)aluminum(III)
;
_journal_name_full 'Journal of the American Chemical Society'
_journal_page_first 5147
_journal_page_last 5157
_journal_paper_doi 10.1021/ja993608k
_journal_volume 122
_journal_year 2000
_chemical_formula_sum 'C27 H18 Al N3 O3'
_chemical_formula_weight 459.42
_chemical_name_common 'Alq3 - beta'
_chemical_name_systematic
;
 ?
;
_space_group_IT_number 2
_symmetry_cell_setting triclinic
_symmetry_space_group_name_Hall '-P 1'
_symmetry_space_group_name_H-M 'P -1'
_atom_sites_solution_hydrogens geom
_atom_sites_solution_primary direct
_atom_sites_solution_secondary difmap
_audit_creation_method SHELXL-97
_cell_angle_alpha 108.5780(10)
_cell_angle_beta 97.0640(10)
_cell_angle_gamma 89.7430(10)
_cell_formula_units_Z 2
_cell_length_a 8.4433(6)
_cell_length_b 10.2522(8)
_cell_length_c 13.1711(10)
_cell_measurement_reflns_used 44
_cell_measurement_temperature 293(2)
_cell_measurement_theta_max 23
_cell_measurement_theta_min 3
_cell_volume 1071.78(14)
_computing_structure_refinement 'SHELXL-97 (Sheldrick, 1997)'
_computing_structure_solution 'SHELXS-97 (Sheldrick, 1990)'
_diffrn_ambient_temperature 293(2)
_diffrn_measured_fraction_theta_full 0.854
_diffrn_measured_fraction_theta_max 0.854
_diffrn_measurement_device_type 'SMART CCD'
_diffrn_measurement_method omega
_diffrn_radiation_monochromator graphite
_diffrn_radiation_source 'fine-focus sealed tube'
_diffrn_radiation_type MoK\a
_diffrn_radiation_wavelength 0.71073
_diffrn_reflns_av_R_equivalents 0.0377
_diffrn_reflns_av_sigmaI/netI 0.0795
_diffrn_reflns_limit_h_max 10
_diffrn_reflns_limit_h_min -10
_diffrn_reflns_limit_k_max 13
_diffrn_reflns_limit_k_min -13
_diffrn_reflns_limit_l_max 17
_diffrn_reflns_limit_l_min -17
_diffrn_reflns_number 10186
_diffrn_reflns_theta_full 28.86
_diffrn_reflns_theta_max 28.86
_diffrn_reflns_theta_min 1.64
_diffrn_standards_decay_% none
_exptl_absorpt_coefficient_mu 0.132
_exptl_absorpt_correction_T_max 1.000
_exptl_absorpt_correction_T_min 0.850
_exptl_absorpt_correction_type SADABS
_exptl_crystal_colour yellow
_exptl_crystal_density_diffrn 1.424
_exptl_crystal_description flat
_exptl_crystal_F_000 476
_exptl_crystal_size_max 200
_exptl_crystal_size_mid 100
_exptl_crystal_size_min 20
_refine_diff_density_max 0.175
_refine_diff_density_min -0.270
_refine_diff_density_rms 0.046
_refine_ls_extinction_coef no
_refine_ls_extinction_method none
_refine_ls_goodness_of_fit_ref 0.985
_refine_ls_hydrogen_treatment mixed
_refine_ls_matrix_type full
_refine_ls_number_parameters 307
_refine_ls_number_reflns 4790
_refine_ls_number_restraints 0
_refine_ls_restrained_S_all 0.985
_refine_ls_R_factor_all 0.1243
_refine_ls_R_factor_gt 0.0594
_refine_ls_shift/su_max 0.000
_refine_ls_shift/su_mean 0.000
_refine_ls_structure_factor_coef Fsqd
_refine_ls_weighting_details 'calc w=1/[\s^2^(Fo^2^)+(0.0501P)^2^+0.0000P] where P=(Fo^2^+2Fc^2^)/3'
_refine_ls_weighting_scheme calc
_refine_ls_wR_factor_gt 0.1033
_refine_ls_wR_factor_ref 0.1209
_reflns_number_gt 2763
_reflns_number_total 4790
_reflns_threshold_expression >2sigma(I)
_cod_data_source_file ja993608k.cif
_cod_data_source_block alq3
_cod_database_code 4116017
_diffrn_measurement_domega '0.3 '
_diffrn_measurement_rtime 30

loop_
_symmetry_equiv_pos_as_xyz
'x, y, z'
'-x, -y, -z'

loop_
_atom_site_label
_atom_site_type_symbol
_atom_site_fract_x
_atom_site_fract_y
_atom_site_fract_z
_atom_site_U_iso_or_equiv
_atom_site_adp_type
_atom_site_occupancy
_atom_site_symmetry_multiplicity
_atom_site_calc_flag
_atom_site_refinement_flags
Al Al -0.22293(8) 0.19426(7) -0.24045(6) 0.0377(2) Uani 1 1 d .
N1A N -0.4159(2) 0.30272(19) -0.18364(15) 0.0399(5) Uani 1 1 d .
C2A C -0.5133(3) 0.2904(3) -0.1166(2) 0.0497(7) Uani 1 1 d .
H2A H -0.4982 0.2207 -0.0856 0.060 Uiso 1 1 calc R
C3A C -0.6399(3) 0.3794(3) -0.0902(2) 0.0619(8) Uani 1 1 d .
H3A H -0.7081 0.3676 -0.0432 0.074 Uiso 1 1 calc R
C4A C -0.6618(3) 0.4824(3) -0.1335(2) 0.0639(9) Uani 1 1 d .
H4A H -0.7448 0.5419 -0.1154 0.077 Uiso 1 1 calc R
C5A C -0.5613(3) 0.5004(3) -0.2050(2) 0.0510(7) Uani 1 1 d .
C6A C -0.5753(4) 0.6011(3) -0.2578(3) 0.0650(9) Uani 1 1 d .
H6A H -0.6543 0.6657 -0.2441 0.078 Uiso 1 1 calc R
C7A C -0.4716(4) 0.6022(3) -0.3292(3) 0.0686(9) Uani 1 1 d .
H7A H -0.4818 0.6691 -0.3632 0.082 Uiso 1 1 calc R
C8A C -0.3503(3) 0.5077(3) -0.3538(2) 0.0547(7) Uani 1 1 d .
H8A H -0.2840 0.5114 -0.4043 0.066 Uiso 1 1 calc R
C9A C -0.3296(3) 0.4085(2) -0.30248(19) 0.0423(6) Uani 1 1 d .
C10A C -0.4376(3) 0.4060(2) -0.22892(19) 0.0389(6) Uani 1 1 d .
O11A O -0.21976(19) 0.31557(17) -0.31845(12) 0.0467(4) Uani 1 1 d .
N1B N -0.2377(2) 0.08218(18) -0.13439(14) 0.0359(5) Uani 1 1 d .
C2B C -0.3195(3) -0.0319(2) -0.1442(2) 0.0453(6) Uani 1 1 d .
H2B H -0.3775 -0.0789 -0.2106 0.054 Uiso 1 1 calc R
C3B C -0.3223(3) -0.0842(3) -0.0591(2) 0.0505(7) Uani 1 1 d .
H3B H -0.3805 -0.1652 -0.0692 0.061 Uiso 1 1 calc R
C4B C -0.2398(3) -0.0168(3) 0.0387(2) 0.0501(7) Uani 1 1 d .
H4B H -0.2430 -0.0510 0.0958 0.060 Uiso 1 1 calc R
C5B C -0.1494(3) 0.1047(3) 0.0543(2) 0.0415(6) Uani 1 1 d .
C6B C -0.0588(3) 0.1850(3) 0.1509(2) 0.0521(7) Uani 1 1 d .
H6B H -0.0538 0.1586 0.2126 0.062 Uiso 1 1 calc R
C7B C 0.0220(3) 0.3019(3) 0.1539(2) 0.0523(7) Uani 1 1 d .
H7B H 0.0815 0.3536 0.2184 0.063 Uiso 1 1 calc R
C8B C 0.0185(3) 0.3469(2) 0.06278(19) 0.0426(6) Uani 1 1 d .
H8B H 0.0743 0.4273 0.0681 0.051 Uiso 1 1 calc R
C9B C -0.0677(3) 0.2715(2) -0.03391(19) 0.0360(6) Uani 1 1 d .
C10B C -0.1525(3) 0.1496(2) -0.03666(18) 0.0340(5) Uani 1 1 d .
O11B O -0.08187(18) 0.30246(15) -0.12472(12) 0.0398(4) Uani 1 1 d .
N1C N -0.0486(2) 0.07817(18) -0.31138(14) 0.0346(5) Uani 1 1 d .
C2C C 0.1093(3) 0.0983(3) -0.29677(19) 0.0415(6) Uani 1 1 d .
H2C H 0.1541 0.1801 -0.2474 0.050 Uiso 1 1 calc R
C3C C 0.2102(3) 0.0002(3) -0.35346(19) 0.0456(6) Uani 1 1 d .
H3C H 0.3201 0.0174 -0.3419 0.055 Uiso 1 1 calc R
C4C C 0.1466(3) -0.1199(3) -0.42530(19) 0.0463(7) Uani 1 1 d .
H4C H 0.2135 -0.1857 -0.4621 0.056 Uiso 1 1 calc R
C5C C -0.0201(3) -0.1462(2) -0.44479(18) 0.0396(6) Uani 1 1 d .
C6C C -0.1016(3) -0.2647(3) -0.5186(2) 0.0537(7) Uani 1 1 d .
H6C H -0.0446 -0.3375 -0.5575 0.064 Uiso 1 1 calc R
C7C C -0.2648(3) -0.2722(3) -0.5327(2) 0.0542(7) Uani 1 1 d .
H7C H -0.3170 -0.3509 -0.5819 0.065 Uiso 1 1 calc R
C8C C -0.3569(3) -0.1652(2) -0.47583(18) 0.0448(6) Uani 1 1 d .
H8C H -0.4678 -0.1736 -0.4889 0.054 Uiso 1 1 calc R
C9C C -0.2839(3) -0.0485(2) -0.40100(18) 0.0360(6) Uani 1 1 d .
C10C C -0.1131(3) -0.0407(2) -0.38557(17) 0.0331(5) Uani 1 1 d .
O11C O -0.35680(17) 0.05903(16) -0.34197(12) 0.0411(4) Uani 1 1 d .

loop_
_atom_site_aniso_label
_atom_site_aniso_U_11
_atom_site_aniso_U_22
_atom_site_aniso_U_33
_atom_site_aniso_U_23
_atom_site_aniso_U_13
_atom_site_aniso_U_12
Al 0.0357(4) 0.0389(4) 0.0397(4) 0.0130(3) 0.0091(3) 0.0050(3)
N1A 0.0359(11) 0.0435(12) 0.0377(11) 0.0073(10) 0.0100(10) 0.0041(9)
C2A 0.0432(15) 0.0527(17) 0.0499(16) 0.0089(13) 0.0142(13) 0.0013(13)
C3A 0.0418(16) 0.074(2) 0.0573(18) -0.0021(17) 0.0211(14) 0.0015(15)
C4A 0.0471(17) 0.064(2) 0.0616(19) -0.0073(16) 0.0094(15) 0.0165(15)
C5A 0.0435(15) 0.0427(16) 0.0519(16) -0.0024(13) -0.0021(14) 0.0063(13)
C6A 0.063(2) 0.0415(17) 0.080(2) 0.0111(16) -0.0074(18) 0.0154(15)
C7A 0.076(2) 0.0428(17) 0.084(2) 0.0265(16) -0.0157(19) -0.0002(16)
C8A 0.0582(18) 0.0485(16) 0.0578(18) 0.0220(14) -0.0046(14) -0.0083(14)
C9A 0.0404(14) 0.0381(14) 0.0436(15) 0.0088(12) -0.0011(12) -0.0017(12)
C10A 0.0384(14) 0.0310(13) 0.0387(14) 0.0020(11) -0.0028(12) 0.0031(11)
O11A 0.0446(10) 0.0520(10) 0.0507(11) 0.0238(9) 0.0140(8) 0.0109(9)
N1B 0.0352(11) 0.0335(11) 0.0383(12) 0.0097(9) 0.0067(9) 0.0009(9)
C2B 0.0484(15) 0.0397(15) 0.0472(16) 0.0115(12) 0.0097(13) -0.0021(12)
C3B 0.0562(17) 0.0444(16) 0.0572(18) 0.0219(14) 0.0153(15) -0.0043(13)
C4B 0.0536(17) 0.0544(17) 0.0538(17) 0.0296(14) 0.0175(14) 0.0082(14)
C5B 0.0352(14) 0.0482(15) 0.0443(15) 0.0174(12) 0.0107(12) 0.0133(12)
C6B 0.0478(16) 0.0687(19) 0.0426(16) 0.0216(14) 0.0067(13) 0.0090(15)
C7B 0.0418(15) 0.0659(19) 0.0392(16) 0.0052(14) -0.0007(12) 0.0019(14)
C8B 0.0352(14) 0.0452(15) 0.0423(15) 0.0065(12) 0.0059(12) 0.0007(11)
C9B 0.0310(13) 0.0360(14) 0.0412(14) 0.0106(11) 0.0104(11) 0.0092(11)
C10B 0.0311(12) 0.0347(13) 0.0371(13) 0.0110(11) 0.0094(11) 0.0091(10)
O11B 0.0445(10) 0.0361(9) 0.0398(10) 0.0128(8) 0.0070(8) -0.0013(8)
N1C 0.0324(11) 0.0381(11) 0.0337(11) 0.0126(9) 0.0027(9) 0.0005(9)
C2C 0.0377(15) 0.0468(15) 0.0389(14) 0.0135(12) 0.0006(12) -0.0061(12)
C3C 0.0304(13) 0.0652(18) 0.0442(15) 0.0207(13) 0.0078(12) 0.0038(13)
C4C 0.0408(15) 0.0576(17) 0.0430(15) 0.0164(13) 0.0148(12) 0.0137(13)
C5C 0.0428(15) 0.0423(14) 0.0353(13) 0.0124(11) 0.0115(12) 0.0062(12)
C6C 0.0618(19) 0.0466(16) 0.0469(16) 0.0044(13) 0.0130(14) 0.0027(14)
C7C 0.0593(19) 0.0497(17) 0.0435(16) 0.0019(13) 0.0039(14) -0.0122(14)
C8C 0.0388(14) 0.0523(16) 0.0402(15) 0.0110(13) 0.0024(12) -0.0106(13)
C9C 0.0345(13) 0.0444(14) 0.0330(13) 0.0166(11) 0.0085(11) -0.0002(11)
C10C 0.0360(13) 0.0374(13) 0.0258(12) 0.0100(10) 0.0036(10) 0.0007(11)
O11C 0.0315(9) 0.0487(10) 0.0397(9) 0.0096(8) 0.0050(7) 0.0041(8)

loop_
_atom_type_symbol
_atom_type_description
_atom_type_scat_dispersion_real
_atom_type_scat_dispersion_imag
_atom_type_scat_source
C C 0.0033 0.0016 'International Tables Vol C Tables 4.2.6.8 and 6.1.1.4'
H H 0.0000 0.0000 'International Tables Vol C Tables 4.2.6.8 and 6.1.1.4'
N N 0.0061 0.0033 'International Tables Vol C Tables 4.2.6.8 and 6.1.1.4'
O O 0.0106 0.0060 'International Tables Vol C Tables 4.2.6.8 and 6.1.1.4'
Al Al 0.0645 0.0514 'International Tables Vol C Tables 4.2.6.8 and 6.1.1.4'

loop_
_geom_angle_atom_site_label_1
_geom_angle_atom_site_label_2
_geom_angle_atom_site_label_3
_geom_angle
O11A Al O11C 97.52(7)
O11A Al O11B 94.05(7)
O11C Al O11B 168.22(8)
O11A Al N1C 94.66(8)
O11C Al N1C 83.48(7)
O11B Al N1C 93.39(7)
O11A Al N1A 83.63(8)
O11C Al N1A 90.84(7)
O11B Al N1A 92.66(7)
N1C Al N1A 173.82(8)
O11A Al N1B 171.46(8)
O11C Al N1B 87.43(7)
O11B Al N1B 81.36(7)
N1C Al N1B 92.81(7)
N1A Al N1B 89.36(8)
C2A N1A C10A 119.1(2)
C2A N1A Al 132.76(18)
C10A N1A Al 108.17(16)
N1A C2A C3A 122.0(3)
C4A C3A C2A 119.6(3)
C3A C4A C5A 120.8(3)
C4A C5A C6A 125.9(3)
C4A C5A C10A 116.5(3)
C6A C5A C10A 117.5(3)
C7A C6A C5A 119.1(3)
C6A C7A C8A 123.3(3)
C9A C8A C7A 119.7(3)
O11A C9A C8A 125.1(2)
O11A C9A C10A 117.6(2)
C8A C9A C10A 117.3(2)
N1A C10A C5A 122.1(2)
N1A C10A C9A 114.9(2)
C5A C10A C9A 123.0(2)
C9A O11A Al 115.61(15)
C2B N1B C10B 118.1(2)
C2B N1B Al 131.87(17)
C10B N1B Al 109.91(14)
N1B C2B C3B 122.6(2)
C4B C3B C2B 119.7(2)
C3B C4B C5B 120.5(2)
C6B C5B C4B 126.5(2)
C6B C5B C10B 117.6(2)
C4B C5B C10B 115.9(2)
C7B C6B C5B 119.8(3)
C6B C7B C8B 122.5(2)
C9B C8B C7B 119.9(2)
O11B C9B C8B 126.1(2)
O11B C9B C10B 116.5(2)
C8B C9B C10B 117.4(2)
N1B C10B C5B 123.2(2)
N1B C10B C9B 114.0(2)
C5B C10B C9B 122.7(2)
C9B O11B Al 117.76(14)
C2C N1C C10C 118.4(2)
C2C N1C Al 131.64(17)
C10C N1C Al 109.99(14)
N1C C2C C3C 122.1(2)
C4C C3C C2C 119.6(2)
C3C C4C C5C 120.7(2)
C6C C5C C4C 126.4(2)
C6C C5C C10C 117.6(2)
C4C C5C C10C 116.0(2)
C7C C6C C5C 119.7(2)
C6C C7C C8C 122.5(2)
C9C C8C C7C 120.4(2)
O11C C9C C8C 126.2(2)
O11C C9C C10C 116.5(2)
C8C C9C C10C 117.2(2)
N1C C10C C5C 123.2(2)
N1C C10C C9C 114.2(2)
C5C C10C C9C 122.6(2)
C9C O11C Al 115.31(14)

loop_
_geom_bond_atom_site_label_1
_geom_bond_atom_site_label_2
_geom_bond_distance
Al O11A 1.8505(17)
Al O11C 1.8571(16)
Al O11B 1.8602(16)
Al N1C 2.0172(19)
Al N1A 2.050(2)
Al N1B 2.087(2)
N1A C2A 1.313(3)
N1A C10A 1.372(3)
C2A C3A 1.406(3)
C3A C4A 1.353(4)
C4A C5A 1.397(4)
C5A C6A 1.414(4)
C5A C10A 1.415(3)
C6A C7A 1.364(4)
C7A C8A 1.402(4)
C8A C9A 1.388(3)
C9A O11A 1.313(3)
C9A C10A 1.416(3)
N1B C2B 1.323(3)
N1B C10B 1.364(3)
C2B C3B 1.391(3)
C3B C4B 1.355(3)
C4B C5B 1.408(3)
C5B C6B 1.408(3)
C5B C10B 1.411(3)
C6B C7B 1.369(4)
C7B C8B 1.414(3)
C8B C9B 1.378(3)
C9B O11B 1.323(3)
C9B C10B 1.431(3)
N1C C2C 1.331(3)
N1C C10C 1.361(3)
C2C C3C 1.402(3)
C3C C4C 1.356(3)
C4C C5C 1.411(3)
C5C C6C 1.409(3)
C5C C10C 1.414(3)
C6C C7C 1.366(3)
C7C C8C 1.407(3)
C8C C9C 1.374(3)
C9C O11C 1.328(3)
C9C C10C 1.430(3)
